data_1506528
loop_
_publ_author_name
'Wipf, Peter'
'Stephenson, Corey R. J.'

_publ_section_title
;
 Three-component synthesis of alpha,beta-cyclopropyl-gamma-amino acids.
;
_journal_issue 6
_journal_name_full 'Organic letters'
_journal_page_first 1137
_journal_page_last 1140
_journal_paper_doi 10.1021/ol0501525
_journal_volume 7
_journal_year 2005
_chemical_formula_sum 'C19 H18 Br N O3'
_chemical_formula_weight 388.25
_chemical_name_systematic
; 
 ? 
;
_space_group_IT_number 19
_symmetry_space_group_name_Hall 'P 2ac 2ab'
_symmetry_space_group_name_H-M 'P 21 21 21'
_atom_sites_solution_hydrogens geom
_atom_sites_solution_primary direct
_atom_sites_solution_secondary difmap
_audit_creation_method SHELXL-97
_cell_angle_alpha 90.00
_cell_angle_beta 90.00
_cell_angle_gamma 90.00
_cell_formula_units_Z 4
_cell_length_a 5.3668(3)
_cell_length_b 14.3480(7)
_cell_length_c 23.0874(11)
_cell_measurement_temperature 571(2)
_cell_volume 1777.80(16)
_computing_structure_refinement 'SHELXL-97 (Sheldrick, 1997)'
_computing_structure_solution 'SHELXS-97 (Sheldrick, 1990)'
_diffrn_ambient_temperature 571(2)
_diffrn_measured_fraction_theta_full 0.992
_diffrn_measured_fraction_theta_max 0.992
_diffrn_radiation_monochromator graphite
_diffrn_radiation_source 'fine-focus sealed tube'
_diffrn_radiation_type MoK\a
_diffrn_radiation_wavelength 0.71073
_diffrn_reflns_av_R_equivalents 0.0503
_diffrn_reflns_av_sigmaI/netI 0.0780
_diffrn_reflns_limit_h_max 8
_diffrn_reflns_limit_h_min -8
_diffrn_reflns_limit_k_max 21
_diffrn_reflns_limit_k_min -21
_diffrn_reflns_limit_l_max 34
_diffrn_reflns_limit_l_min -34
_diffrn_reflns_number 23271
_diffrn_reflns_theta_full 32.50
_diffrn_reflns_theta_max 32.50
_diffrn_reflns_theta_min 1.67
_exptl_absorpt_coefficient_mu 2.328
_exptl_absorpt_correction_T_max 0.6532
_exptl_absorpt_correction_T_min 0.6532
_exptl_crystal_density_diffrn 1.451
_exptl_crystal_density_method 'not measured'
_exptl_crystal_F_000 792
_exptl_crystal_size_max 0.20
_exptl_crystal_size_mid 0.20
_exptl_crystal_size_min 0.20
_refine_diff_density_max 0.418
_refine_diff_density_min -0.209
_refine_diff_density_rms 0.053
_refine_ls_abs_structure_details 'Flack H D (1983), Acta Cryst. A39, 876-881'
_refine_ls_abs_structure_Flack 0.000(9)
_refine_ls_extinction_method none
_refine_ls_goodness_of_fit_ref 0.955
_refine_ls_hydrogen_treatment mixed
_refine_ls_matrix_type full
_refine_ls_number_parameters 222
_refine_ls_number_reflns 6280
_refine_ls_number_restraints 0
_refine_ls_restrained_S_all 0.955
_refine_ls_R_factor_all 0.1031
_refine_ls_R_factor_gt 0.0432
_refine_ls_shift/su_max 0.492
_refine_ls_shift/su_mean 0.002
_refine_ls_structure_factor_coef Fsqd
_refine_ls_weighting_details 'calc w=1/[\s^2^(Fo^2^)+(0.0297P)^2^+0.0000P] where P=(Fo^2^+2Fc^2^)/3'
_refine_ls_weighting_scheme calc
_refine_ls_wR_factor_gt 0.0849
_refine_ls_wR_factor_ref 0.1043
_reflns_number_gt 3462
_reflns_number_total 6280
_reflns_threshold_expression >2sigma(I)
_cod_data_source_file ol0501525si20050122_030349.cif
_cod_data_source_block corey70s
_cod_database_code 1506528

loop_
_symmetry_equiv_pos_as_xyz
'x, y, z'
'-x+1/2, -y, z+1/2'
'-x, y+1/2, -z+1/2'
'x+1/2, -y+1/2, -z'

loop_
_atom_site_label
_atom_site_type_symbol
_atom_site_fract_x
_atom_site_fract_y
_atom_site_fract_z
_atom_site_U_iso_or_equiv
_atom_site_adp_type
_atom_site_occupancy
_atom_site_symmetry_multiplicity
_atom_site_calc_flag
_atom_site_refinement_flags
Br Br 0.05403(7) 0.85231(2) 0.010083(12) 0.06441(12) Uani 1 1 d .
O1 O 0.5378(3) 0.86020(15) -0.26582(8) 0.0530(4) Uani 1 1 d .
O2 O -0.4945(3) 1.07224(17) -0.35384(10) 0.0664(6) Uani 1 1 d .
O3 O -0.2742(4) 1.09277(16) -0.27247(11) 0.0629(6) Uani 1 1 d .
N N 0.1264(4) 0.85524(19) -0.28419(9) 0.0437(5) Uani 1 1 d .
H1N H -0.014(6) 0.863(2) -0.2732(12) 0.045(8) Uiso 1 1 d .
C1 C 0.0569(6) 0.8000(2) -0.16552(11) 0.0512(6) Uani 1 1 d .
H1A H -0.0433 0.7679 -0.1916 0.061 Uiso 1 1 calc R
C2 C -0.0017(6) 0.7987(2) -0.10723(12) 0.0557(8) Uani 1 1 d .
H2A H -0.1400 0.7657 -0.0942 0.067 Uiso 1 1 calc R
C3 C 0.1458(5) 0.8464(2) -0.06887(10) 0.0475(6) Uani 1 1 d .
C4 C 0.3570(6) 0.8914(2) -0.08779(12) 0.0565(8) Uani 1 1 d .
H4A H 0.4607 0.9212 -0.0613 0.068 Uiso 1 1 calc R
C5 C 0.4148(5) 0.8926(2) -0.14578(12) 0.0509(7) Uani 1 1 d .
H5A H 0.5574 0.9232 -0.1585 0.061 Uiso 1 1 calc R
C6 C 0.2610(4) 0.8481(2) -0.18543(10) 0.0395(5) Uani 1 1 d .
C7 C 0.3222(4) 0.8550(2) -0.24880(10) 0.0390(5) Uani 1 1 d .
C8 C 0.1448(4) 0.86796(18) -0.34722(10) 0.0392(6) Uani 1 1 d .
H8A H 0.2992 0.9018 -0.3556 0.047 Uiso 1 1 calc R
C9 C -0.0694(5) 0.92644(18) -0.36643(10) 0.0418(6) Uani 1 1 d .
H9A H -0.2327 0.8962 -0.3636 0.050 Uiso 1 1 calc R
C10 C -0.0492(7) 0.9984(2) -0.41229(12) 0.0642(8) Uani 1 1 d .
H10A H -0.1932 1.0086 -0.4369 0.077 Uiso 1 1 calc R
H10B H 0.1103 1.0054 -0.4316 0.077 Uiso 1 1 calc R
C11 C -0.0671(5) 1.02861(19) -0.35070(13) 0.0513(7) Uani 1 1 d .
H11A H 0.0867 1.0522 -0.3331 0.062 Uiso 1 1 calc R
C12 C -0.3018(5) 1.0672(2) -0.32787(13) 0.0499(7) Uani 1 1 d .
C13 C -0.4998(7) 1.1206(3) -0.24335(18) 0.0792(11) Uani 1 1 d .
H13A H -0.4623 1.1370 -0.2040 0.119 Uiso 1 1 calc R
H13B H -0.6166 1.0699 -0.2438 0.119 Uiso 1 1 calc R
H13C H -0.5708 1.1734 -0.2628 0.119 Uiso 1 1 calc R
C14 C 0.1533(5) 0.7757(2) -0.37867(11) 0.0458(6) Uani 1 1 d .
C15 C 0.3171(6) 0.7604(3) -0.42300(15) 0.0737(10) Uani 1 1 d .
H15A H 0.4306 0.8066 -0.4330 0.088 Uiso 1 1 calc R
C16 C 0.3168(9) 0.6768(3) -0.45339(19) 0.0968(14) Uani 1 1 d .
H16A H 0.4279 0.6684 -0.4839 0.116 Uiso 1 1 calc R
C17 C 0.1585(9) 0.6082(3) -0.4394(2) 0.0920(13) Uani 1 1 d .
H17A H 0.1605 0.5522 -0.4597 0.110 Uiso 1 1 calc R
C18 C -0.0056(10) 0.6213(3) -0.3951(2) 0.1039(15) Uani 1 1 d .
H18A H -0.1160 0.5741 -0.3849 0.125 Uiso 1 1 calc R
C19 C -0.0078(8) 0.7054(3) -0.36508(16) 0.0813(11) Uani 1 1 d .
H19A H -0.1215 0.7139 -0.3351 0.098 Uiso 1 1 calc R

loop_
_atom_site_aniso_label
_atom_site_aniso_U_11
_atom_site_aniso_U_22
_atom_site_aniso_U_33
_atom_site_aniso_U_23
_atom_site_aniso_U_13
_atom_site_aniso_U_12
Br 0.0797(2) 0.0798(2) 0.03373(13) -0.00163(14) 0.00466(13) 0.01127(18)
O1 0.0354(9) 0.0787(13) 0.0451(10) 0.0071(10) 0.0017(8) -0.0040(11)
O2 0.0373(12) 0.0930(16) 0.0688(14) 0.0022(12) -0.0088(10) 0.0013(10)
O3 0.0522(12) 0.0658(14) 0.0706(14) -0.0161(11) -0.0058(11) 0.0013(10)
N 0.0336(11) 0.0653(15) 0.0322(10) 0.0035(11) 0.0053(8) 0.0008(12)
C1 0.0529(15) 0.0655(17) 0.0353(12) 0.0001(12) -0.0032(14) -0.0147(15)
C2 0.055(2) 0.0723(18) 0.0398(14) 0.0084(13) 0.0042(13) -0.0073(15)
C3 0.0537(15) 0.0551(16) 0.0336(12) 0.0030(13) -0.0016(10) 0.0132(15)
C4 0.0580(18) 0.0702(19) 0.0412(15) -0.0095(13) -0.0107(13) -0.0061(15)
C5 0.0451(16) 0.0636(16) 0.0439(14) -0.0024(12) -0.0024(13) -0.0060(14)
C6 0.0366(12) 0.0466(14) 0.0352(11) 0.0007(12) -0.0011(9) 0.0037(12)
C7 0.0364(13) 0.0431(14) 0.0375(12) 0.0014(12) 0.0002(10) 0.0000(13)
C8 0.0320(11) 0.0525(16) 0.0332(11) 0.0016(10) 0.0026(9) -0.0043(11)
C9 0.0332(12) 0.0551(15) 0.0372(12) 0.0013(10) -0.0020(11) -0.0042(13)
C10 0.0572(17) 0.086(2) 0.0488(16) 0.0220(15) 0.0105(16) 0.0062(18)
C11 0.0330(13) 0.0558(16) 0.0649(18) 0.0015(13) 0.0002(15) -0.0070(14)
C12 0.0416(16) 0.0447(16) 0.0635(18) 0.0007(14) -0.0035(14) -0.0069(13)
C13 0.076(2) 0.074(2) 0.088(3) -0.0204(18) 0.0058(19) 0.0118(19)
C14 0.0395(14) 0.0612(17) 0.0367(13) 0.0023(12) -0.0005(11) 0.0029(13)
C15 0.060(2) 0.094(3) 0.067(2) -0.0144(19) 0.0198(18) -0.001(2)
C16 0.087(3) 0.111(4) 0.092(3) -0.047(3) 0.026(3) 0.010(3)
C17 0.099(3) 0.077(3) 0.100(3) -0.034(2) -0.012(3) 0.017(3)
C18 0.132(4) 0.068(2) 0.112(3) -0.019(2) 0.014(3) -0.034(3)
C19 0.091(3) 0.076(2) 0.077(2) -0.0163(18) 0.029(2) -0.024(2)

loop_
_atom_type_symbol
_atom_type_description
_atom_type_scat_dispersion_real
_atom_type_scat_dispersion_imag
_atom_type_scat_source
C C 0.0033 0.0016 'International Tables Vol C Tables 4.2.6.8 and 6.1.1.4'
H H 0.0000 0.0000 'International Tables Vol C Tables 4.2.6.8 and 6.1.1.4'
N N 0.0061 0.0033 'International Tables Vol C Tables 4.2.6.8 and 6.1.1.4'
O O 0.0106 0.0060 'International Tables Vol C Tables 4.2.6.8 and 6.1.1.4'
Br Br -0.2901 2.4595 'International Tables Vol C Tables 4.2.6.8 and 6.1.1.4'

loop_
_geom_angle_atom_site_label_1
_geom_angle_atom_site_label_2
_geom_angle_atom_site_label_3
_geom_angle
C12 O3 C13 115.4(3)
C7 N C8 123.7(2)
C6 C1 C2 120.9(3)
C3 C2 C1 119.4(3)
C2 C3 C4 120.3(2)
C2 C3 Br 119.7(2)
C4 C3 Br 120.0(2)
C5 C4 C3 120.0(3)
C4 C5 C6 120.2(3)
C1 C6 C5 119.0(2)
C1 C6 C7 122.2(2)
C5 C6 C7 118.8(2)
O1 C7 N 123.3(2)
O1 C7 C6 121.5(2)
N C7 C6 115.2(2)
N C8 C9 108.2(2)
N C8 C14 111.7(2)
C9 C8 C14 111.9(2)
C10 C9 C8 123.2(3)
C10 C9 C11 59.68(19)
C8 C9 C11 117.9(2)
C9 C10 C11 61.07(17)
C12 C11 C10 120.4(3)
C12 C11 C9 116.3(2)
C10 C11 C9 59.26(18)
O2 C12 O3 123.9(3)
O2 C12 C11 125.6(3)
O3 C12 C11 110.5(3)
C19 C14 C15 117.4(3)
C19 C14 C8 121.2(3)
C15 C14 C8 121.3(3)
C14 C15 C16 121.1(4)
C17 C16 C15 120.9(4)
C16 C17 C18 119.2(4)
C17 C18 C19 120.0(4)
C14 C19 C18 121.4(4)

loop_
_geom_bond_atom_site_label_1
_geom_bond_atom_site_label_2
_geom_bond_distance
Br C3 1.890(2)
O1 C7 1.224(3)
O2 C12 1.198(3)
O3 C12 1.339(4)
O3 C13 1.441(4)
N C7 1.331(3)
N C8 1.470(3)
C1 C6 1.374(4)
C1 C2 1.382(4)
C2 C3 1.371(4)
C3 C4 1.376(4)
C4 C5 1.374(4)
C5 C6 1.388(4)
C6 C7 1.503(3)
C8 C9 1.491(4)
C8 C14 1.511(4)
C9 C10 1.483(4)
C9 C11 1.510(4)
C10 C11 1.490(4)
C11 C12 1.474(4)
C14 C19 1.365(4)
C14 C15 1.367(4)
C15 C16 1.389(5)
C16 C17 1.341(6)
C17 C18 1.363(6)
C18 C19 1.391(5)

loop_
_cod_related_entry_id
_cod_related_entry_code
_cod_related_entry_database
1 21200105 ChemSpider
